data_2239996
loop_
_publ_author_name
'Stoscup, Julie A.'
'Staples, Richard J.'
'Biros, Shannon M.'

_publ_section_title
;
 Crystal structure of a samarium(III) nitrate chain cross-linked by a
 bis-carbamoylmethylphosphine oxide ligand
;
_journal_issue 10
_journal_name_full 'Acta Crystallographica Section E'
_journal_page_first 188
_journal_page_last 191
_journal_paper_doi 10.1107/S1600536814020078
_journal_volume 70
_journal_year 2014
_chemical_formula_iupac '[Sm2 (N O3)6 (C14 H30 N2 O8 P2) (H2 O)]'
_chemical_formula_moiety 'C14 H32 N8 O27 P2 Sm2'
_chemical_formula_sum 'C14 H32 N8 O27 P2 Sm2'
_chemical_formula_weight 1107.11
_chemical_name_systematic
;Poly[aquabis(\m-nitrato-\k^4^<i>O</i>,<i>O</i>':<i>O</i>,<i>O</i>'')tetrakis(nitrato-\k^2^<i>O</i>,<i>O</i>'){\m~4~-tetraethyl
[(ethane-1,2-diyl)bis(azanediyl)bis(2-oxoethane-2,1-diyl)]diphosphonate-\k^2^<i>O</i>,<i>O</i>'}disamarium(III)]
;
_space_group_crystal_system triclinic
_space_group_IT_number 2
_space_group_name_Hall '-P 1'
_space_group_name_H-M_alt 'P -1'
_symmetry_space_group_name_Hall '-P 1'
_symmetry_space_group_name_H-M 'P -1'
_atom_sites_solution_hydrogens mixed
_atom_sites_solution_primary direct
_audit_creation_method
;
Olex2 1.2
(compiled 2014.07.22 svn.r2960 for OlexSys, GUI svn.r4862)
;
_cell_angle_alpha 81.4410(10)
_cell_angle_beta 83.4280(10)
_cell_angle_gamma 86.9770(10)
_cell_formula_units_Z 2
_cell_length_a 8.9416(7)
_cell_length_b 11.0128(9)
_cell_length_c 18.4635(15)
_cell_measurement_reflns_used 9076
_cell_measurement_temperature 173(2)
_cell_measurement_theta_max 25.463
_cell_measurement_theta_min 2.244
_cell_volume 1784.9(2)
_computing_cell_refinement 'SAINT (Bruker, 2012)'
_computing_data_collection 'APEX2 (Bruker, 2012)'
_computing_data_reduction 'SAINT (Bruker, 2012)'
_computing_molecular_graphics 'OLEX2 (Dolomanov <i>et al.</i>, 2009)'
_computing_publication_material 'OLEX2 (Dolomanov <i>et al.</i>, 2009)'
_computing_structure_refinement 'SHELXL97 (Sheldrick, 2008)'
_computing_structure_solution 'SHELXS97 (Sheldrick, 2008)'
_diffrn_ambient_temperature 173
_diffrn_measured_fraction_theta_full 1.000
_diffrn_measured_fraction_theta_max 0.998
_diffrn_measurement_device_type 'Bruker APEXII CCD'
_diffrn_measurement_method '\f and \w scans'
_diffrn_radiation_monochromator graphite
_diffrn_radiation_type MoK\a
_diffrn_radiation_wavelength 0.71073
_diffrn_reflns_av_R_equivalents 0.0340
_diffrn_reflns_limit_h_max 10
_diffrn_reflns_limit_h_min -10
_diffrn_reflns_limit_k_max 13
_diffrn_reflns_limit_k_min -13
_diffrn_reflns_limit_l_max 22
_diffrn_reflns_limit_l_min -22
_diffrn_reflns_number 29697
_diffrn_reflns_theta_full 25.242
_diffrn_reflns_theta_max 25.463
_diffrn_reflns_theta_min 1.871
_diffrn_standards_number 0
_exptl_absorpt_coefficient_mu 3.455
_exptl_absorpt_correction_T_max 0.7452
_exptl_absorpt_correction_T_min 0.6476
_exptl_absorpt_correction_type multi-scan
_exptl_absorpt_process_details
;
(<i>SADABS</i>; Bruker, 2012)
;
_exptl_crystal_colour colourless
_exptl_crystal_density_diffrn 2.060
_exptl_crystal_description plate
_exptl_crystal_F_000 1084
_exptl_crystal_size_max 0.213
_exptl_crystal_size_mid 0.198
_exptl_crystal_size_min 0.073
_refine_diff_density_max 1.121
_refine_diff_density_min -0.825
_refine_ls_extinction_method none
_refine_ls_goodness_of_fit_ref 1.086
_refine_ls_hydrogen_treatment constr
_refine_ls_matrix_type full
_refine_ls_number_parameters 483
_refine_ls_number_reflns 6597
_refine_ls_number_restraints 26
_refine_ls_restrained_S_all 1.092
_refine_ls_R_factor_all 0.0324
_refine_ls_R_factor_gt 0.0270
_refine_ls_shift/su_max 0.001
_refine_ls_shift/su_mean 0.000
_refine_ls_structure_factor_coef Fsqd
_refine_ls_weighting_details 'w=1/[\s^2^(Fo^2^)+(0.0310P)^2^+3.3158P] where P=(Fo^2^+2Fc^2^)/3'
_refine_ls_weighting_scheme calc
_refine_ls_wR_factor_gt 0.0645
_refine_ls_wR_factor_ref 0.0679
_reflns_number_gt 5801
_reflns_number_total 6597
_reflns_threshold_expression I>2\s(I)
_cod_data_source_file wm5049sup1.cf
_cod_data_source_block I
_cod_database_code 2239996
_cod_database_fobs_code 2239996
_shelx_space_group_comment
;
The symmetry employed for this shelxl refinement is uniquely defined
by the following loop, which should always be used as a source of
symmetry information in preference to the above space-group names.
They are only intended as comments.
;
_shelx_estimated_absorpt_t_min 0.526
_shelx_estimated_absorpt_t_max 0.787
_shelxl_version_number 2.014

loop_
_space_group_symop_operation_xyz
'x, y, z'
'-x, -y, -z'

loop_
_atom_site_type_symbol
_atom_site_label
_atom_site_fract_x
_atom_site_fract_y
_atom_site_fract_z
_atom_site_U_iso_or_equiv
_atom_site_adp_type
_atom_site_calc_flag
_atom_site_occupancy
C C1 0.4236(5) 0.3466(4) 0.4463(2) 0.0310(11) Uani d 1
H H1A 0.4364 0.3241 0.4992 0.037 Uiso calc 1
H H1B 0.5133 0.3912 0.4219 0.037 Uiso calc 1
C C2 0.2843(5) 0.4287(4) 0.4379(2) 0.0251(9) Uani d 1
C C3 0.0696(5) 0.5385(4) 0.4953(2) 0.0344(11) Uani d 1
H H3A 0.0736 0.5935 0.4476 0.041 Uiso calc 1
H H3B 0.0629 0.5904 0.5350 0.041 Uiso calc 1
C C6 0.6269(6) 0.0574(5) 0.3611(3) 0.0445(13) Uani d 1
H H6A 0.6609 -0.0172 0.3928 0.053 Uiso calc 1
H H6B 0.5479 0.0343 0.3327 0.053 Uiso calc 1
C C7 0.7535(9) 0.1088(6) 0.3109(4) 0.078(2) Uani d 1
H H7A 0.7214 0.1874 0.2837 0.117 Uiso calc 1
H H7B 0.7881 0.0516 0.2761 0.117 Uiso calc 1
H H7C 0.8360 0.1220 0.3392 0.117 Uiso calc 1
C C8 0.0825(5) 0.3555(4) 0.0759(2) 0.0220(9) Uani d 1
H H8A 0.0697 0.3371 0.0262 0.026 Uiso calc 1
H H8B -0.0102 0.3995 0.0945 0.026 Uiso calc 1
C C9 0.2156(5) 0.4353(4) 0.0718(2) 0.0195(8) Uani d 1
C C10 0.4285(5) 0.5407(4) -0.0025(2) 0.0254(9) Uani d 1
H H10A 0.4205 0.5951 0.0361 0.030 Uiso calc 1
H H10B 0.4340 0.5932 -0.0511 0.030 Uiso calc 1
C C11 0.3455(6) 0.0601(5) 0.1246(3) 0.0476(14) Uani d 1
H H11A 0.3993 0.1039 0.1563 0.057 Uiso calc 1
H H11B 0.4202 0.0350 0.0853 0.057 Uiso calc 1
C C12 0.2811(8) -0.0504(6) 0.1690(4) 0.070(2) Uani d 1
H H12A 0.2300 -0.0957 0.1378 0.104 Uiso calc 1
H H12B 0.2085 -0.0266 0.2088 0.104 Uiso calc 1
H H12C 0.3619 -0.1029 0.1902 0.104 Uiso calc 1
C C13 -0.0892(6) 0.0737(5) 0.0967(3) 0.0457(13) Uani d 1
H H13A -0.0879 -0.0146 0.1173 0.055 Uiso calc 1
H H13B -0.0212 0.0841 0.0502 0.055 Uiso calc 1
C C14 -0.2433(6) 0.1154(6) 0.0820(3) 0.0557(15) Uani d 1
H H14A -0.2797 0.0649 0.0486 0.084 Uiso calc 1
H H14B -0.2432 0.2016 0.0590 0.084 Uiso calc 1
H H14C -0.3096 0.1075 0.1284 0.084 Uiso calc 1
N N1 0.2069(4) 0.4607(4) 0.49749(18) 0.0324(9) Uani d 1
H H1 0.2392 0.4342 0.5405 0.039 Uiso calc 1
N N2 0.2952(4) 0.4660(3) 0.00718(17) 0.0238(8) Uani d 1
H H2 0.2666 0.4402 -0.0318 0.029 Uiso calc 1
N N3 0.5773(4) 0.4028(3) 0.20518(17) 0.0187(7) Uani d 1
N N4 -0.0810(4) 0.4035(3) 0.30951(18) 0.0201(7) Uani d 1
N N5 -0.1376(4) 0.7647(3) 0.34168(19) 0.0282(8) Uani d 1
N N6 -0.5159(4) 0.6838(3) 0.3522(2) 0.0276(8) Uani d 1
N N7 -0.0156(4) 0.6943(3) 0.11928(19) 0.0244(8) Uani d 1
N N8 -0.4015(4) 0.7661(3) 0.11347(19) 0.0246(8) Uani d 1
O O1 0.3540(3) 0.2348(3) 0.33183(15) 0.0264(7) Uani d 1
O O2 0.2458(3) 0.4644(3) 0.37532(14) 0.0256(7) Uani d 1
O O4 0.5669(5) 0.1506(4) 0.4063(2) 0.0675(14) Uani d 1
O O5 0.1545(3) 0.2391(3) 0.20820(15) 0.0230(6) Uani d 1
O O6 0.2338(3) 0.1437(3) 0.09119(16) 0.0318(7) Uani d 1
O O7 -0.0363(3) 0.1451(3) 0.14912(17) 0.0341(8) Uani d 1
O O8 0.2492(3) 0.4708(3) 0.12877(14) 0.0232(6) Uani d 1
O O9 0.4987(3) 0.3265(3) 0.18599(15) 0.0224(6) Uani d 1
O O10 0.5160(3) 0.4694(2) 0.25338(14) 0.0202(6) Uani d 1
O O11 0.7097(3) 0.4201(3) 0.18052(15) 0.0236(6) Uani d 1
O O12 -0.0270(3) 0.4703(2) 0.24983(13) 0.0188(6) Uani d 1
O O13 0.0052(3) 0.3276(3) 0.34151(15) 0.0239(6) Uani d 1
O O14 -0.2148(3) 0.4198(3) 0.33178(15) 0.0243(6) Uani d 1
O O15 -0.0976(3) 0.6526(3) 0.33775(15) 0.0259(7) Uani d 1
O O16 -0.2292(3) 0.8130(3) 0.29682(16) 0.0290(7) Uani d 1
O O17 -0.0955(5) 0.8200(4) 0.3872(2) 0.0570(11) Uani d 1
O O18 -0.4056(3) 0.6115(3) 0.36950(15) 0.0266(7) Uani d 1
O O19 -0.5180(3) 0.7205(3) 0.28354(15) 0.0244(6) Uani d 1
O O20 -0.6118(4) 0.7143(4) 0.39827(18) 0.0490(10) Uani d 1
O O21 -0.0206(3) 0.7294(3) 0.18220(15) 0.0245(6) Uani d 1
O O22 -0.1142(3) 0.6189(3) 0.11303(15) 0.0236(6) Uani d 1
O O23 0.0773(4) 0.7313(3) 0.06865(17) 0.0422(9) Uani d 1
O O24 -0.4267(3) 0.6527(3) 0.13518(15) 0.0236(6) Uani d 1
O O25 -0.3199(3) 0.8163(3) 0.15244(16) 0.0283(7) Uani d 1
O O26 -0.4522(4) 0.8224(3) 0.05930(17) 0.0397(8) Uani d 1
O O27 0.2340(3) 0.6220(2) 0.24155(15) 0.0240(6) Uani d 1
H H27A 0.1968 0.6525 0.1996 0.036 Uiso d 1
H H27B 0.3253 0.6510 0.2404 0.036 Uiso d 1
P P1 0.40754(14) 0.21020(11) 0.40584(6) 0.0292(3) Uani d 1
P P2 0.11133(12) 0.21522(10) 0.13643(6) 0.0203(2) Uani d 1
Sm Sm1 -0.26393(2) 0.62766(2) 0.23940(2) 0.01687(7) Uani d 1
Sm Sm2 0.24755(2) 0.40037(2) 0.25726(2) 0.01562(7) Uani d 1
O O3 0.3060(5) 0.1299(4) 0.4626(2) 0.0724(14) Uani d 1
C C4 0.1675(5) 0.0766(4) 0.4490(4) 0.103(3) Uani d 1
H H4A 0.1224 0.1261 0.4071 0.124 Uiso calc 1
H H4B 0.0928 0.0707 0.4932 0.124 Uiso calc 1
C C5 0.2205(12) -0.0518(5) 0.4307(6) 0.154(4) Uani d 1
H H5A 0.2050 -0.0574 0.3796 0.231 Uiso calc 1
H H5B 0.1625 -0.1145 0.4640 0.231 Uiso calc 1
H H5C 0.3278 -0.0654 0.4370 0.231 Uiso calc 1

loop_
_atom_site_aniso_label
_atom_site_aniso_U_11
_atom_site_aniso_U_22
_atom_site_aniso_U_33
_atom_site_aniso_U_12
_atom_site_aniso_U_13
_atom_site_aniso_U_23
C1 0.029(2) 0.050(3) 0.015(2) 0.011(2) -0.0059(18) -0.010(2)
C2 0.030(2) 0.030(2) 0.015(2) 0.0021(19) -0.0032(17) -0.0046(17)
C3 0.044(3) 0.041(3) 0.016(2) 0.019(2) 0.001(2) -0.008(2)
C6 0.046(3) 0.044(3) 0.041(3) 0.024(3) -0.002(2) -0.012(2)
C7 0.100(5) 0.046(4) 0.078(5) 0.003(4) 0.026(4) -0.006(3)
C8 0.023(2) 0.025(2) 0.019(2) -0.0002(17) -0.0043(17) -0.0055(17)
C9 0.025(2) 0.021(2) 0.0132(19) 0.0059(17) -0.0054(16) -0.0040(16)
C10 0.034(2) 0.028(2) 0.013(2) -0.0099(19) 0.0018(17) -0.0010(17)
C11 0.033(3) 0.039(3) 0.067(4) 0.008(2) 0.005(3) -0.010(3)
C12 0.066(4) 0.053(4) 0.076(4) 0.026(3) 0.011(3) 0.011(3)
C13 0.046(3) 0.039(3) 0.060(4) -0.012(2) -0.015(3) -0.020(3)
C14 0.043(3) 0.071(4) 0.055(3) -0.011(3) -0.008(3) -0.008(3)
N1 0.041(2) 0.045(2) 0.0100(17) 0.0155(19) -0.0028(16) -0.0058(16)
N2 0.032(2) 0.030(2) 0.0097(16) -0.0050(16) -0.0008(14) -0.0045(14)
N3 0.0178(18) 0.0212(18) 0.0169(17) 0.0018(14) -0.0026(14) -0.0020(14)
N4 0.0194(18) 0.0243(18) 0.0172(17) 0.0025(15) -0.0016(14) -0.0067(14)
N5 0.029(2) 0.035(2) 0.0237(19) -0.0001(17) -0.0069(16) -0.0118(17)
N6 0.0212(19) 0.038(2) 0.026(2) 0.0045(17) -0.0037(16) -0.0139(17)
N7 0.0236(19) 0.029(2) 0.0202(19) -0.0007(16) -0.0075(15) 0.0003(15)
N8 0.0249(19) 0.030(2) 0.0197(18) 0.0061(16) -0.0047(15) -0.0061(16)
O1 0.0335(17) 0.0276(16) 0.0181(15) 0.0058(13) -0.0078(13) -0.0013(12)
O2 0.0300(17) 0.0353(17) 0.0114(14) 0.0091(13) -0.0024(12) -0.0063(12)
O4 0.066(3) 0.096(3) 0.048(2) 0.059(3) -0.030(2) -0.039(2)
O5 0.0294(16) 0.0226(15) 0.0176(14) -0.0034(12) -0.0047(12) -0.0020(12)
O6 0.0329(18) 0.0307(17) 0.0309(17) 0.0097(14) 0.0035(14) -0.0103(14)
O7 0.0303(18) 0.045(2) 0.0297(17) -0.0168(15) 0.0025(14) -0.0122(15)
O8 0.0317(16) 0.0278(16) 0.0111(14) -0.0085(13) -0.0030(12) -0.0034(11)
O9 0.0246(15) 0.0231(15) 0.0209(15) -0.0056(12) 0.0008(12) -0.0085(12)
O10 0.0189(15) 0.0242(15) 0.0184(14) 0.0027(12) -0.0008(11) -0.0081(12)
O11 0.0175(15) 0.0278(16) 0.0243(15) -0.0019(12) 0.0047(12) -0.0046(12)
O12 0.0188(14) 0.0233(15) 0.0127(14) -0.0006(11) 0.0015(11) 0.0002(11)
O13 0.0219(15) 0.0302(16) 0.0172(14) 0.0083(13) -0.0031(12) 0.0021(12)
O14 0.0167(15) 0.0295(16) 0.0247(15) 0.0017(12) 0.0029(12) -0.0025(12)
O15 0.0267(16) 0.0304(17) 0.0229(15) 0.0063(13) -0.0092(13) -0.0095(13)
O16 0.0352(18) 0.0252(16) 0.0301(17) 0.0054(13) -0.0136(14) -0.0095(13)
O17 0.073(3) 0.053(2) 0.059(3) 0.011(2) -0.039(2) -0.037(2)
O18 0.0227(16) 0.0375(18) 0.0201(15) 0.0086(13) -0.0052(12) -0.0070(13)
O19 0.0227(15) 0.0311(17) 0.0211(15) 0.0054(13) -0.0069(12) -0.0083(13)
O20 0.038(2) 0.079(3) 0.0309(19) 0.0201(19) 0.0046(16) -0.0229(19)
O21 0.0263(16) 0.0304(16) 0.0186(15) -0.0029(13) -0.0064(12) -0.0060(12)
O22 0.0221(15) 0.0279(16) 0.0224(15) -0.0047(13) -0.0058(12) -0.0049(12)
O23 0.042(2) 0.061(2) 0.0218(17) -0.0213(18) 0.0046(15) 0.0022(16)
O24 0.0274(16) 0.0247(16) 0.0206(15) -0.0006(13) -0.0091(12) -0.0041(12)
O25 0.0353(18) 0.0246(16) 0.0274(16) 0.0007(13) -0.0121(14) -0.0049(13)
O26 0.053(2) 0.039(2) 0.0269(18) 0.0116(17) -0.0174(16) 0.0009(15)
O27 0.0232(16) 0.0266(16) 0.0242(16) 0.0004(13) -0.0107(13) -0.0038(12)
P1 0.0352(7) 0.0342(7) 0.0157(5) 0.0136(5) -0.0028(5) -0.0003(5)
P2 0.0215(6) 0.0216(5) 0.0182(5) -0.0023(4) 0.0007(4) -0.0058(4)
Sm1 0.01713(11) 0.02063(12) 0.01388(11) 0.00136(8) -0.00375(8) -0.00494(8)
Sm2 0.01417(11) 0.02308(12) 0.00966(10) 0.00120(8) -0.00118(7) -0.00321(8)
O3 0.111(4) 0.068(3) 0.033(2) -0.040(3) 0.005(2) 0.012(2)
C4 0.101(7) 0.116(7) 0.080(6) -0.024(6) 0.022(5) 0.011(5)
C5 0.131(7) 0.134(7) 0.206(9) -0.005(6) -0.006(7) -0.064(7)

loop_
_atom_type_symbol
_atom_type_description
_atom_type_scat_dispersion_real
_atom_type_scat_dispersion_imag
_atom_type_scat_source
C C 0.0033 0.0016 'International Tables Vol C Tables 4.2.6.8 and 6.1.1.4'
H H 0.0000 0.0000 'International Tables Vol C Tables 4.2.6.8 and 6.1.1.4'
N N 0.0061 0.0033 'International Tables Vol C Tables 4.2.6.8 and 6.1.1.4'
O O 0.0106 0.0060 'International Tables Vol C Tables 4.2.6.8 and 6.1.1.4'
P P 0.1023 0.0942 'International Tables Vol C Tables 4.2.6.8 and 6.1.1.4'
Sm Sm -0.1638 3.4418 'International Tables Vol C Tables 4.2.6.8 and 6.1.1.4'

loop_
_geom_angle_atom_site_label_1
_geom_angle_atom_site_label_2
_geom_angle_atom_site_label_3
_geom_angle_site_symmetry_1
_geom_angle_site_symmetry_3
_geom_angle
H1A C1 H1B . . 108.2
C2 C1 H1A . . 109.6
C2 C1 H1B . . 109.6
C2 C1 P1 . . 110.1(3)
P1 C1 H1A . . 109.6
P1 C1 H1B . . 109.6
N1 C2 C1 . . 118.6(4)
O2 C2 C1 . . 119.6(4)
O2 C2 N1 . . 121.8(4)
C3 C3 H3A 2_566 . 109.4
C3 C3 H3B 2_566 . 109.4
H3A C3 H3B . . 108.0
N1 C3 C3 . 2_566 111.2(5)
N1 C3 H3A . . 109.4
N1 C3 H3B . . 109.4
H6A C6 H6B . . 108.4
C7 C6 H6A . . 110.1
C7 C6 H6B . . 110.1
C7 C6 O4 . . 108.0(5)
O4 C6 H6A . . 110.1
O4 C6 H6B . . 110.1
C6 C7 H7A . . 109.5
C6 C7 H7B . . 109.5
C6 C7 H7C . . 109.5
H7A C7 H7B . . 109.5
H7A C7 H7C . . 109.5
H7B C7 H7C . . 109.5
H8A C8 H8B . . 108.2
C9 C8 H8A . . 109.7
C9 C8 H8B . . 109.7
C9 C8 P2 . . 109.7(3)
P2 C8 H8A . . 109.7
P2 C8 H8B . . 109.7
N2 C9 C8 . . 118.9(3)
O8 C9 C8 . . 119.8(4)
O8 C9 N2 . . 121.3(4)
C10 C10 H10A 2_665 . 109.5
C10 C10 H10B 2_665 . 109.5
H10A C10 H10B . . 108.1
N2 C10 C10 . 2_665 110.7(4)
N2 C10 H10A . . 109.5
N2 C10 H10B . . 109.5
H11A C11 H11B . . 107.7
C12 C11 H11A . . 108.9
C12 C11 H11B . . 108.9
O6 C11 H11A . . 108.9
O6 C11 H11B . . 108.9
O6 C11 C12 . . 113.4(5)
C11 C12 H12A . . 109.5
C11 C12 H12B . . 109.5
C11 C12 H12C . . 109.5
H12A C12 H12B . . 109.5
H12A C12 H12C . . 109.5
H12B C12 H12C . . 109.5
H13A C13 H13B . . 108.2
C14 C13 H13A . . 109.7
C14 C13 H13B . . 109.7
O7 C13 H13A . . 109.7
O7 C13 H13B . . 109.7
O7 C13 C14 . . 109.9(4)
C13 C14 H14A . . 109.5
C13 C14 H14B . . 109.5
C13 C14 H14C . . 109.5
H14A C14 H14B . . 109.5
H14A C14 H14C . . 109.5
H14B C14 H14C . . 109.5
C2 N1 C3 . . 122.8(4)
C2 N1 H1 . . 118.6
C3 N1 H1 . . 118.6
C9 N2 C10 . . 123.2(3)
C9 N2 H2 . . 118.4
C10 N2 H2 . . 118.4
O9 N3 O10 . . 117.9(3)
O9 N3 Sm2 . . 60.84(18)
O10 N3 Sm2 . . 57.50(17)
O11 N3 O9 . . 124.0(3)
O11 N3 O10 . . 118.1(3)
O11 N3 Sm2 . . 171.5(3)
O12 N4 Sm2 . . 57.91(17)
O13 N4 O12 . . 117.9(3)
O13 N4 Sm2 . . 60.43(19)
O14 N4 O12 . . 118.2(3)
O14 N4 O13 . . 123.9(3)
O14 N4 Sm2 . . 172.1(3)
O15 N5 Sm1 . . 58.92(18)
O16 N5 O15 . . 115.8(3)
O16 N5 Sm1 . . 56.92(18)
O17 N5 O15 . . 122.0(4)
O17 N5 O16 . . 122.1(4)
O17 N5 Sm1 . . 175.1(3)
O18 N6 O19 . . 115.4(3)
O18 N6 Sm1 . . 58.56(19)
O19 N6 Sm1 . . 57.19(18)
O20 N6 O18 . . 121.7(4)
O20 N6 O19 . . 122.9(4)
O20 N6 Sm1 . . 175.0(3)
O21 N7 Sm1 . . 57.56(19)
O22 N7 O21 . . 115.6(3)
O22 N7 Sm1 . . 58.44(19)
O23 N7 O21 . . 121.9(4)
O23 N7 O22 . . 122.4(3)
O23 N7 Sm1 . . 173.9(3)
O24 N8 O25 . . 115.6(3)
O24 N8 Sm1 . . 58.38(18)
O25 N8 Sm1 . . 57.38(19)
O26 N8 O24 . . 121.9(4)
O26 N8 O25 . . 122.4(4)
O26 N8 Sm1 . . 176.9(3)
P1 O1 Sm2 . . 137.71(18)
C2 O2 Sm2 . . 141.6(3)
C6 O4 P1 . . 124.7(4)
P2 O5 Sm2 . . 138.15(17)
C11 O6 P2 . . 123.2(3)
C13 O7 P2 . . 125.0(3)
C9 O8 Sm2 . . 139.8(3)
N3 O9 Sm2 . . 94.8(2)
N3 O10 Sm1 . 1_655 96.9(2)
N3 O10 Sm2 . . 97.1(2)
Sm2 O10 Sm1 . 1_655 156.84(11)
N3 O11 Sm1 . 1_655 96.5(2)
N4 O12 Sm1 . . 96.29(19)
N4 O12 Sm2 . . 96.7(2)
Sm2 O12 Sm1 . . 157.45(12)
N4 O13 Sm2 . . 95.2(2)
N4 O14 Sm1 . . 96.8(2)
N5 O15 Sm1 . . 95.4(2)
N5 O16 Sm1 . . 97.7(2)
N6 O18 Sm1 . . 96.4(2)
N6 O19 Sm1 . . 97.9(2)
N7 O21 Sm1 . . 97.5(2)
N7 O22 Sm1 . . 96.7(2)
N8 O24 Sm1 . . 96.0(2)
N8 O25 Sm1 . . 97.0(2)
H27A O27 H27B . . 108.3
Sm2 O27 H27A . . 110.9
Sm2 O27 H27B . . 110.2
O1 P1 C1 . . 113.43(19)
O1 P1 O4 . . 113.95(19)
O1 P1 O3 . . 114.3(2)
O4 P1 C1 . . 102.9(2)
O3 P1 C1 . . 104.4(2)
O3 P1 O4 . . 106.8(3)
O5 P2 C8 . . 111.44(18)
O5 P2 O6 . . 114.34(17)
O5 P2 O7 . . 109.63(17)
O6 P2 C8 . . 103.35(18)
O7 P2 C8 . . 108.30(19)
O7 P2 O6 . . 109.49(18)
O10 Sm1 O11 1_455 1_455 47.58(8)
O10 Sm1 O12 1_455 . 99.82(8)
O10 Sm1 O14 1_455 . 66.48(8)
O12 Sm1 O11 . 1_455 65.78(8)
O12 Sm1 O14 . . 47.61(8)
O14 Sm1 O11 . 1_455 66.19(9)
O15 Sm1 O10 . 1_455 125.69(9)
O15 Sm1 O11 . 1_455 126.11(9)
O15 Sm1 O12 . . 64.28(8)
O15 Sm1 O14 . . 65.88(9)
O15 Sm1 O18 . . 66.49(9)
O15 Sm1 O19 . . 104.37(9)
O15 Sm1 O21 . . 69.29(9)
O15 Sm1 O22 . . 112.67(9)
O16 Sm1 O10 . 1_455 133.60(9)
O16 Sm1 O11 . 1_455 177.10(9)
O16 Sm1 O12 . . 111.44(9)
O16 Sm1 O14 . . 111.46(9)
O16 Sm1 O15 . . 51.01(9)
O16 Sm1 O18 . . 69.05(10)
O16 Sm1 O19 . . 69.79(10)
O16 Sm1 O21 . . 69.86(10)
O16 Sm1 O22 . . 115.60(10)
O16 Sm1 O24 . . 117.28(9)
O16 Sm1 O25 . . 70.34(9)
O18 Sm1 O10 . 1_455 69.92(9)
O18 Sm1 O11 . 1_455 110.60(9)
O18 Sm1 O12 . . 105.95(8)
O18 Sm1 O14 . . 63.31(9)
O19 Sm1 O10 . 1_455 67.58(9)
O19 Sm1 O11 . 1_455 112.32(9)
O19 Sm1 O12 . . 154.83(8)
O19 Sm1 O14 . . 107.65(9)
O19 Sm1 O18 . . 49.87(9)
O19 Sm1 O21 . . 130.76(9)
O19 Sm1 O22 . . 134.81(9)
O21 Sm1 O10 . 1_455 156.23(8)
O21 Sm1 O11 . 1_455 109.21(8)
O21 Sm1 O12 . . 68.54(9)
O21 Sm1 O14 . . 112.57(9)
O21 Sm1 O18 . . 132.34(9)
O21 Sm1 O22 . . 49.75(9)
O22 Sm1 O10 . 1_455 107.16(8)
O22 Sm1 O11 . 1_455 64.52(8)
O22 Sm1 O12 . . 68.75(8)
O22 Sm1 O14 . . 110.52(9)
O22 Sm1 O18 . . 173.74(9)
O24 Sm1 O10 . 1_455 64.44(9)
O24 Sm1 O11 . 1_455 65.55(9)
O24 Sm1 O12 . . 124.03(8)
O24 Sm1 O14 . . 126.46(9)
O24 Sm1 O15 . . 167.55(9)
O24 Sm1 O18 . . 115.68(9)
O24 Sm1 O19 . . 71.63(9)
O24 Sm1 O21 . . 103.97(9)
O24 Sm1 O22 . . 66.59(9)
O25 Sm1 O10 . 1_455 110.95(9)
O25 Sm1 O11 . 1_455 112.06(9)
O25 Sm1 O12 . . 133.87(9)
O25 Sm1 O14 . . 177.43(9)
O25 Sm1 O15 . . 116.50(9)
O25 Sm1 O18 . . 116.35(10)
O25 Sm1 O19 . . 71.06(10)
O25 Sm1 O21 . . 69.65(10)
O25 Sm1 O22 . . 69.77(9)
O25 Sm1 O24 . . 51.13(9)
N4 Sm2 N3 . . 178.81(9)
O1 Sm2 N3 . . 75.33(10)
O1 Sm2 N4 . . 105.41(10)
O1 Sm2 O2 . . 74.17(10)
O1 Sm2 O8 . . 136.97(10)
O1 Sm2 O9 . . 71.48(9)
O1 Sm2 O10 . . 78.85(10)
O1 Sm2 O12 . . 130.32(9)
O1 Sm2 O13 . . 81.06(9)
O1 Sm2 O27 . . 139.51(9)
O2 Sm2 N3 . . 101.03(9)
O2 Sm2 N4 . . 78.34(9)
O2 Sm2 O9 . . 121.05(9)
O2 Sm2 O10 . . 77.94(9)
O2 Sm2 O12 . . 91.77(9)
O2 Sm2 O13 . . 69.90(10)
O2 Sm2 O27 . . 71.63(9)
O5 Sm2 N3 . . 105.48(10)
O5 Sm2 N4 . . 75.60(9)
O5 Sm2 O1 . . 81.18(10)
O5 Sm2 O2 . . 137.54(10)
O5 Sm2 O8 . . 74.70(9)
O5 Sm2 O9 . . 81.16(9)
O5 Sm2 O10 . . 130.47(9)
O5 Sm2 O12 . . 78.43(9)
O5 Sm2 O13 . . 72.55(9)
O5 Sm2 O27 . . 139.29(9)
O8 Sm2 N3 . . 77.51(9)
O8 Sm2 N4 . . 102.40(9)
O8 Sm2 O2 . . 144.24(10)
O8 Sm2 O9 . . 70.00(9)
O8 Sm2 O10 . . 90.33(9)
O8 Sm2 O12 . . 78.92(9)
O8 Sm2 O13 . . 122.96(9)
O8 Sm2 O27 . . 72.66(9)
O9 Sm2 N3 . . 24.32(8)
O9 Sm2 N4 . . 156.74(9)
O10 Sm2 N3 . . 25.35(8)
O10 Sm2 N4 . . 153.65(8)
O10 Sm2 O9 . . 49.56(8)
O10 Sm2 O12 . . 145.44(9)
O10 Sm2 O13 . . 145.66(8)
O12 Sm2 N3 . . 154.01(8)
O12 Sm2 N4 . . 25.41(8)
O12 Sm2 O9 . . 146.35(8)
O12 Sm2 O13 . . 49.69(8)
O13 Sm2 N3 . . 156.28(8)
O13 Sm2 N4 . . 24.38(8)
O13 Sm2 O9 . . 144.47(9)
O27 Sm2 N3 . . 90.54(9)
O27 Sm2 N4 . . 88.30(9)
O27 Sm2 O9 . . 109.18(9)
O27 Sm2 O10 . . 73.42(9)
O27 Sm2 O12 . . 72.02(9)
O27 Sm2 O13 . . 106.34(9)
C4 O3 P1 . . 125.4(4)
O3 C4 H4A . . 111.1
O3 C4 H4B . . 111.1
O3 C4 C5 . . 103.4(5)
H4A C4 H4B . . 109.0
C5 C4 H4A . . 111.1
C5 C4 H4B . . 111.1
C4 C5 H5A . . 109.5
C4 C5 H5B . . 109.5
C4 C5 H5C . . 109.5
H5A C5 H5B . . 109.5
H5A C5 H5C . . 109.5
H5B C5 H5C . . 109.5

loop_
_geom_bond_atom_site_label_1
_geom_bond_atom_site_label_2
_geom_bond_site_symmetry_2
_geom_bond_distance
C1 H1A . 0.9900
C1 H1B . 0.9900
C1 C2 . 1.508(6)
C1 P1 . 1.794(5)
C2 N1 . 1.315(5)
C2 O2 . 1.245(5)
C3 C3 2_566 1.522(10)
C3 H3A . 0.9900
C3 H3B . 0.9900
C3 N1 . 1.460(6)
C6 H6A . 0.9900
C6 H6B . 0.9900
C6 C7 . 1.461(8)
C6 O4 . 1.461(6)
C7 H7A . 0.9800
C7 H7B . 0.9800
C7 H7C . 0.9800
C8 H8A . 0.9900
C8 H8B . 0.9900
C8 C9 . 1.504(6)
C8 P2 . 1.792(4)
C9 N2 . 1.325(5)
C9 O8 . 1.249(4)
C10 C10 2_665 1.526(9)
C10 H10A . 0.9900
C10 H10B . 0.9900
C10 N2 . 1.463(5)
C11 H11A . 0.9900
C11 H11B . 0.9900
C11 C12 . 1.467(8)
C11 O6 . 1.449(6)
C12 H12A . 0.9800
C12 H12B . 0.9800
C12 H12C . 0.9800
C13 H13A . 0.9900
C13 H13B . 0.9900
C13 C14 . 1.472(7)
C13 O7 . 1.466(5)
C14 H14A . 0.9800
C14 H14B . 0.9800
C14 H14C . 0.9800
N1 H1 . 0.8800
N2 H2 . 0.8800
N3 O9 . 1.238(4)
N3 O10 . 1.292(4)
N3 O11 . 1.233(4)
N3 Sm2 . 2.995(3)
N4 O12 . 1.290(4)
N4 O13 . 1.238(4)
N4 O14 . 1.232(4)
N4 Sm2 . 2.986(3)
N5 O15 . 1.277(4)
N5 O16 . 1.272(4)
N5 O17 . 1.212(5)
N5 Sm1 . 2.939(3)
N6 O18 . 1.274(4)
N6 O19 . 1.274(4)
N6 O20 . 1.207(4)
N6 Sm1 . 2.993(3)
N7 O21 . 1.273(4)
N7 O22 . 1.268(4)
N7 O23 . 1.214(4)
N7 Sm1 . 2.991(4)
N8 O24 . 1.277(4)
N8 O25 . 1.279(4)
N8 O26 . 1.216(4)
N8 Sm1 . 2.940(3)
O1 P1 . 1.482(3)
O1 Sm2 . 2.344(3)
O2 Sm2 . 2.387(3)
O4 P1 . 1.537(4)
O5 P2 . 1.485(3)
O5 Sm2 . 2.340(3)
O6 P2 . 1.553(3)
O7 P2 . 1.542(3)
O8 Sm2 . 2.382(3)
O9 Sm2 . 2.625(3)
O10 Sm1 1_655 2.663(3)
O10 Sm2 . 2.546(3)
O11 Sm1 1_655 2.705(3)
O12 Sm1 . 2.671(3)
O12 Sm2 . 2.547(3)
O13 Sm2 . 2.607(3)
O14 Sm1 . 2.692(3)
O15 Sm1 . 2.528(3)
O16 Sm1 . 2.485(3)
O18 Sm1 . 2.570(3)
O19 Sm1 . 2.540(3)
O21 Sm1 . 2.546(3)
O22 Sm1 . 2.566(3)
O24 Sm1 . 2.518(3)
O25 Sm1 . 2.495(3)
O27 H27A . 0.8910
O27 H27B . 0.8889
O27 Sm2 . 2.413(3)
P1 O3 . 1.515(4)
Sm1 O10 1_455 2.663(3)
Sm1 O11 1_455 2.705(3)
O3 C4 . 1.4609(2)
C4 H4A . 0.9900
C4 H4B . 0.9900
C4 C5 . 1.5409(2)
C5 H5A . 0.9800
C5 H5B . 0.9800
C5 H5C . 0.9800

loop_
_geom_hbond_atom_site_label_D
_geom_hbond_atom_site_label_H
_geom_hbond_atom_site_label_A
_geom_hbond_site_symmetry_A
_geom_hbond_distance_DH
_geom_hbond_distance_HA
_geom_hbond_distance_DA
_geom_hbond_angle_DHA
O27 H27A O21 . 0.89 2.12 2.772(4) 129.5
O27 H27B O19 1_655 0.89 1.93 2.755(4) 153.3
N1 H1 O15 2_566 0.88 2.53 3.176(4) 130.9
N1 H1 O18 2_566 0.88 2.34 3.176(4) 159.1
N2 H2 O22 2_565 0.88 2.31 3.164(4) 161.0
N2 H2 O24 2_565 0.88 2.56 3.186(4) 129.0

loop_
_geom_torsion_atom_site_label_1
_geom_torsion_atom_site_label_2
_geom_torsion_atom_site_label_3
_geom_torsion_atom_site_label_4
_geom_torsion_site_symmetry_1
_geom_torsion_site_symmetry_4
_geom_torsion
C1 C2 N1 C3 . . -179.2(4)
C1 C2 O2 Sm2 . . 33.1(7)
C1 P1 O3 C4 . . 125.6(4)
C2 C1 P1 O1 . . 46.3(4)
C2 C1 P1 O4 . . 169.9(3)
C2 C1 P1 O3 . . -78.7(4)
C3 C3 N1 C2 2_566 . 92.6(6)
C6 O4 P1 C1 . . -161.4(5)
C6 O4 P1 O1 . . -38.2(6)
C6 O4 P1 O3 . . 88.9(5)
C7 C6 O4 P1 . . 116.4(6)
C8 C9 N2 C10 . . -178.6(4)
C8 C9 O8 Sm2 . . 34.7(6)
C9 C8 P2 O5 . . 50.5(3)
C9 C8 P2 O6 . . -72.7(3)
C9 C8 P2 O7 . . 171.2(3)
C10 C10 N2 C9 2_665 . 93.4(5)
C11 O6 P2 C8 . . 148.3(4)
C11 O6 P2 O5 . . 27.0(4)
C11 O6 P2 O7 . . -96.5(4)
C12 C11 O6 P2 . . 66.9(6)
C13 O7 P2 C8 . . 77.8(4)
C13 O7 P2 O5 . . -160.4(4)
C13 O7 P2 O6 . . -34.2(4)
C14 C13 O7 P2 . . -126.2(4)
N1 C2 O2 Sm2 . . -147.0(4)
N2 C9 O8 Sm2 . . -145.0(3)
O1 P1 O3 C4 . . 1.1(5)
O2 C2 N1 C3 . . 0.9(7)
O4 P1 O3 C4 . . -125.8(4)
O8 C9 N2 C10 . . 1.2(6)
O9 N3 O10 Sm1 . 1_655 -169.1(3)
O9 N3 O10 Sm2 . . -7.6(3)
O9 N3 O11 Sm1 . 1_655 169.2(3)
O10 N3 O9 Sm2 . . 7.3(3)
O10 N3 O11 Sm1 . 1_655 -9.9(3)
O11 N3 O9 Sm2 . . -171.8(3)
O11 N3 O10 Sm1 . 1_655 10.1(3)
O11 N3 O10 Sm2 . . 171.6(3)
O12 N4 O13 Sm2 . . 7.0(3)
O12 N4 O14 Sm1 . . -10.4(3)
O13 N4 O12 Sm1 . . -168.7(3)
O13 N4 O12 Sm2 . . -7.1(3)
O13 N4 O14 Sm1 . . 168.7(3)
O14 N4 O12 Sm1 . . 10.5(3)
O14 N4 O12 Sm2 . . 172.0(3)
O14 N4 O13 Sm2 . . -172.2(3)
O15 N5 O16 Sm1 . . 2.9(4)
O16 N5 O15 Sm1 . . -2.8(4)
O17 N5 O15 Sm1 . . 174.4(4)
O17 N5 O16 Sm1 . . -174.3(4)
O18 N6 O19 Sm1 . . -6.4(4)
O19 N6 O18 Sm1 . . 6.3(4)
O20 N6 O18 Sm1 . . -174.2(4)
O20 N6 O19 Sm1 . . 174.1(4)
O21 N7 O22 Sm1 . . 6.8(3)
O22 N7 O21 Sm1 . . -6.9(3)
O23 N7 O21 Sm1 . . 172.8(3)
O23 N7 O22 Sm1 . . -172.9(4)
O24 N8 O25 Sm1 . . 3.8(3)
O25 N8 O24 Sm1 . . -3.7(3)
O26 N8 O24 Sm1 . . 176.4(3)
O26 N8 O25 Sm1 . . -176.4(3)
P1 C1 C2 N1 . . 122.9(4)
P1 C1 C2 O2 . . -57.2(5)
P1 O3 C4 C5 . . 93.5(7)
P2 C8 C9 N2 . . 119.1(4)
P2 C8 C9 O8 . . -60.7(4)
Sm2 N3 O10 Sm1 . 1_655 -161.56(15)
Sm2 N4 O12 Sm1 . . -161.52(15)
Sm2 O1 P1 C1 . . -11.9(3)
Sm2 O1 P1 O4 . . -129.3(3)
Sm2 O1 P1 O3 . . 107.6(3)
Sm2 O5 P2 C8 . . -17.6(3)
Sm2 O5 P2 O6 . . 99.2(3)
Sm2 O5 P2 O7 . . -137.4(2)
